data_7210984
loop_
_publ_author_name
'Luo, Li'
'Lv, Gao-Chao'
'Wang, Peng'
'Liu, Qing'
'Chen, Kai'
'Sun, Wei-Yin'

_publ_section_title
;
 pH-Dependent cobalt(ii) frameworks with mixed
 3,3&#x2032;,5,5&#x2032;-tetra(1H-imidazol-1-yl)-1,1&#x2032;-biphenyl and
 1,3,5-benzenetricarboxylate ligands: synthesis, structure and sorption
 property
;
_journal_issue 45
_journal_name_full CrystEngComm
_journal_page_first 9537
_journal_paper_doi 10.1039/c3ce41056k
_journal_volume 15
_journal_year 2013
_chemical_formula_moiety 'C66 H42 Co3 N16 O12, 4(H2O) '
_chemical_formula_sum 'C66 H50 Co3 N16 O16'
_chemical_formula_weight 1500.01
_chemical_name_systematic
;
 ?
;
_space_group_IT_number 15
_symmetry_cell_setting monoclinic
_symmetry_space_group_name_Hall '-C 2yc'
_symmetry_space_group_name_H-M 'C 1 2/c 1'
_atom_sites_solution_hydrogens geom
_atom_sites_solution_primary direct
_atom_sites_solution_secondary difmap
_audit_creation_method SHELXL-97
_cell_angle_alpha 90.00
_cell_angle_beta 107.198(2)
_cell_angle_gamma 90.00
_cell_formula_units_Z 4
_cell_length_a 27.882(3)
_cell_length_b 13.2793(16)
_cell_length_c 18.463(2)
_cell_measurement_reflns_used 5045
_cell_measurement_temperature 293(2)
_cell_measurement_theta_max 26.10
_cell_measurement_theta_min 2.68
_cell_volume 6530.3(13)
_computing_structure_refinement 'SHELXL-97 (Sheldrick, 1997)'
_computing_structure_solution 'SHELXS-97 (Sheldrick, 1990)'
_diffrn_ambient_temperature 293(2)
_diffrn_measured_fraction_theta_full 0.995
_diffrn_measured_fraction_theta_max 0.995
_diffrn_measurement_device_type 'CCD area detector'
_diffrn_measurement_method 'phi and omega scans'
_diffrn_radiation_monochromator graphite
_diffrn_radiation_source 'fine-focus sealed tube'
_diffrn_radiation_type MoK\a
_diffrn_radiation_wavelength 0.71073
_diffrn_reflns_av_R_equivalents 0.0394
_diffrn_reflns_av_sigmaI/netI 0.0475
_diffrn_reflns_limit_h_max 33
_diffrn_reflns_limit_h_min -33
_diffrn_reflns_limit_k_max 14
_diffrn_reflns_limit_k_min -15
_diffrn_reflns_limit_l_max 15
_diffrn_reflns_limit_l_min -22
_diffrn_reflns_number 16435
_diffrn_reflns_theta_full 25.35
_diffrn_reflns_theta_max 25.35
_diffrn_reflns_theta_min 1.71
_exptl_absorpt_coefficient_mu 0.836
_exptl_absorpt_correction_T_max 0.9211
_exptl_absorpt_correction_T_min 0.7875
_exptl_absorpt_correction_type multi-scan
_exptl_absorpt_process_details sadabs
_exptl_crystal_colour violet
_exptl_crystal_density_diffrn 1.518
_exptl_crystal_density_method 'not measured'
_exptl_crystal_description prismatic
_exptl_crystal_F_000 3036
_exptl_crystal_size_max 0.30
_exptl_crystal_size_mid 0.30
_exptl_crystal_size_min 0.10
_refine_diff_density_max 0.882
_refine_diff_density_min -0.676
_refine_diff_density_rms 0.084
_refine_ls_extinction_method none
_refine_ls_goodness_of_fit_ref 1.042
_refine_ls_hydrogen_treatment constr
_refine_ls_matrix_type full
_refine_ls_number_parameters 496
_refine_ls_number_reflns 5955
_refine_ls_number_restraints 1
_refine_ls_restrained_S_all 1.045
_refine_ls_R_factor_all 0.0719
_refine_ls_R_factor_gt 0.0570
_refine_ls_shift/su_max 0.002
_refine_ls_shift/su_mean 0.000
_refine_ls_structure_factor_coef Fsqd
_refine_ls_weighting_details 'calc w=1/[\s^2^(Fo^2^)+(0.0848P)^2^+5.4975P] where P=(Fo^2^+2Fc^2^)/3'
_refine_ls_weighting_scheme calc
_refine_ls_wR_factor_gt 0.1424
_refine_ls_wR_factor_ref 0.1494
_reflns_number_gt 4724
_reflns_number_total 5955
_reflns_threshold_expression >2sigma(I)
_cod_data_source_file c3ce41056k.txt
_cod_data_source_block 2
_cod_depositor_comments
;
The following automatic conversions were performed:

'_symmetry_cell_setting' value 'Monoclinic' changed to 'monoclinic'
according to /home/saulius/struct/CIF-dictionaries/cif_core.dic
dictionary named 'cif_core.dic' version 2.4.2 from 2011-04-26.

Automatic conversion script
Id: cif_fix_values 1891 2012-01-12 08:04:46Z andrius 
;
_cod_original_cell_volume 6530.2(14)
_cod_original_sg_symbol_H-M 'C2/c  '
_cod_database_code 7210984

loop_
_symmetry_equiv_pos_as_xyz
'x, y, z'
'-x, y, -z+1/2'
'x+1/2, y+1/2, z'
'-x+1/2, y+1/2, -z+1/2'
'-x, -y, -z'
'x, -y, z-1/2'
'-x+1/2, -y+1/2, -z'
'x+1/2, -y+1/2, z-1/2'

loop_
_atom_site_label
_atom_site_type_symbol
_atom_site_fract_x
_atom_site_fract_y
_atom_site_fract_z
_atom_site_U_iso_or_equiv
_atom_site_adp_type
_atom_site_occupancy
_atom_site_symmetry_multiplicity
_atom_site_calc_flag
_atom_site_refinement_flags
_atom_site_disorder_assembly
_atom_site_disorder_group
Co1 Co 0.216952(16) 0.46000(4) 1.03570(3) 0.02934(17) Uani 1 1 d . . .
Co2 Co 0.5000 0.11416(5) 1.2500 0.0356(2) Uani 1 2 d SU . .
O1 O 0.27051(9) 0.3838(2) 1.10704(15) 0.0430(7) Uani 1 1 d . . .
O2 O 0.21600(11) 0.3885(2) 1.17211(17) 0.0590(8) Uani 1 1 d . . .
O3 O 0.43852(10) 0.2275(2) 1.21786(18) 0.0536(8) Uani 1 1 d . . .
O4 O 0.44517(12) 0.1167(2) 1.30594(17) 0.0623(9) Uani 1 1 d U . .
O5 O 0.31843(11) 0.0727(2) 1.43481(16) 0.0514(8) Uani 1 1 d . . .
O6 O 0.24091(13) 0.1212(3) 1.3792(2) 0.0712(10) Uani 1 1 d . . .
N1 N 0.16122(10) 0.3570(2) 0.99600(17) 0.0351(7) Uani 1 1 d . . .
N2 N 0.08926(10) 0.2830(2) 0.98606(18) 0.0369(7) Uani 1 1 d . . .
N3 N -0.04312(11) 0.3900(3) 1.08671(19) 0.0446(8) Uani 1 1 d . . .
N4 N -0.03912(12) 0.5093(3) 1.17035(19) 0.0434(8) Uani 1 1 d . . .
N5 N -0.20040(10) 0.0029(2) 0.88416(16) 0.0327(7) Uani 1 1 d . . .
N6 N -0.25389(10) -0.0203(2) 0.94911(17) 0.0332(7) Uani 1 1 d . . .
N7 N -0.09302(12) -0.0249(2) 0.72022(19) 0.0426(8) Uani 1 1 d . . .
N8 N -0.0900(14) -0.1139(11) 0.6222(13) 0.113(8) Uani 0.494(9) 1 d P A 1
N8' N -0.1038(7) -0.0584(19) 0.6019(6) 0.073(4) Uani 0.506(9) 1 d P A 2
C1 C 0.42043(15) 0.1841(3) 1.2636(2) 0.0427(9) Uani 1 1 d . . .
C2 C 0.36936(14) 0.2079(3) 1.2688(2) 0.0370(9) Uani 1 1 d . . .
C3 C 0.35234(14) 0.1621(3) 1.3244(2) 0.0401(9) Uani 1 1 d . . .
H3 H 0.3734 0.1186 1.3589 0.048 Uiso 1 1 calc R . .
C4 C 0.30476(14) 0.1804(3) 1.3290(2) 0.0386(9) Uani 1 1 d . . .
C5 C 0.28603(17) 0.1233(3) 1.3851(2) 0.0462(10) Uani 1 1 d . . .
C6 C 0.27366(14) 0.2465(3) 1.2773(2) 0.0397(9) Uani 1 1 d . . .
H6 H 0.2417 0.2602 1.2805 0.048 Uiso 1 1 calc R . .
C7 C 0.28969(14) 0.2916(3) 1.2215(2) 0.0368(9) Uani 1 1 d . . .
C8 C 0.33761(13) 0.2719(3) 1.2176(2) 0.0359(8) Uani 1 1 d . . .
H8 H 0.3486 0.3022 1.1799 0.043 Uiso 1 1 calc R . .
C9 C 0.25564(15) 0.3588(3) 1.1641(2) 0.0410(9) Uani 1 1 d . . .
C10 C 0.16474(14) 0.2570(3) 0.9806(3) 0.0482(11) Uani 1 1 d . . .
H10 H 0.1933 0.2257 0.9750 0.058 Uiso 1 1 calc R . .
C11 C 0.12092(14) 0.2106(3) 0.9748(3) 0.0508(11) Uani 1 1 d . . .
H11 H 0.1137 0.1427 0.9650 0.061 Uiso 1 1 calc R . .
C12 C 0.11531(13) 0.3697(3) 0.9982(2) 0.0385(9) Uani 1 1 d . . .
H12 H 0.1022 0.4313 1.0072 0.046 Uiso 1 1 calc R . .
C13 C 0.03844(13) 0.2720(3) 0.9872(2) 0.0368(9) Uani 1 1 d . . .
C14 C 0.00704(13) 0.2012(3) 0.9428(2) 0.0370(9) Uani 1 1 d . . .
H14 H 0.0188 0.1591 0.9115 0.044 Uiso 1 1 calc R . .
C15 C -0.04228(13) 0.1928(3) 0.9448(2) 0.0338(8) Uani 1 1 d . . .
C16 C -0.05937(13) 0.2583(3) 0.9905(2) 0.0368(9) Uani 1 1 d . . .
H16 H -0.0928 0.2561 0.9902 0.044 Uiso 1 1 calc R . .
C17 C -0.02685(14) 0.3267(3) 1.0364(2) 0.0395(9) Uani 1 1 d . . .
C18 C 0.02255(14) 0.3327(3) 1.0365(2) 0.0427(10) Uani 1 1 d . . .
H18 H 0.0447 0.3767 1.0690 0.051 Uiso 1 1 calc R . .
C19 C -0.01862(15) 0.4711(3) 1.1217(2) 0.0453(10) Uani 1 1 d . . .
H19 H 0.0099 0.4974 1.1123 0.054 Uiso 1 1 calc R . .
C20 C -0.07952(17) 0.4495(4) 1.1656(3) 0.0674(15) Uani 1 1 d . . .
H20 H -0.1018 0.4584 1.1939 0.081 Uiso 1 1 calc R . .
C21 C -0.08276(18) 0.3765(4) 1.1150(3) 0.0738(17) Uani 1 1 d . . .
H21 H -0.1071 0.3264 1.1015 0.089 Uiso 1 1 calc R . .
C22 C -0.07702(13) 0.1171(3) 0.8973(2) 0.0321(8) Uani 1 1 d . A .
C23 C -0.06818(13) 0.0762(3) 0.8331(2) 0.0351(8) Uani 1 1 d . . .
H23 H -0.0392 0.0934 0.8209 0.042 Uiso 1 1 calc R A .
C24 C -0.10196(14) 0.0106(3) 0.7878(2) 0.0363(9) Uani 1 1 d . A .
C25 C -0.14606(14) -0.0158(3) 0.8035(2) 0.0368(9) Uani 1 1 d . . .
H25 H -0.1690 -0.0597 0.7722 0.044 Uiso 1 1 calc R A .
C26 C -0.15468(13) 0.0254(3) 0.8672(2) 0.0319(8) Uani 1 1 d . A .
C27 C -0.12121(13) 0.0911(3) 0.9131(2) 0.0331(8) Uani 1 1 d . . .
H27 H -0.1282 0.1186 0.9553 0.040 Uiso 1 1 calc R A .
C28 C -0.24554(15) -0.0201(4) 0.8330(2) 0.0537(12) Uani 1 1 d . . .
H28 H -0.2526 -0.0250 0.7807 0.064 Uiso 1 1 calc R . .
C29 C -0.27775(15) -0.0344(3) 0.8739(2) 0.0510(11) Uani 1 1 d . . .
H29 H -0.3114 -0.0513 0.8537 0.061 Uiso 1 1 calc R . .
C30 C -0.20726(13) 0.0029(3) 0.9525(2) 0.0350(8) Uani 1 1 d . . .
H30 H -0.1822 0.0175 0.9972 0.042 Uiso 1 1 calc R . .
C31 C -0.0757(3) 0.0340(7) 0.6712(5) 0.046(3) Uani 0.494(9) 1 d P A 1
H31 H -0.0673 0.1018 0.6785 0.056 Uiso 0.494(9) 1 calc PR A 1
C32 C -0.0731(9) -0.0191(12) 0.6140(9) 0.054(3) Uani 0.494(9) 1 d P A 1
H32 H -0.0617 0.0030 0.5742 0.065 Uiso 0.494(9) 1 calc PR A 1
C33 C -0.1036(6) -0.1123(10) 0.6862(8) 0.102(6) Uani 0.494(9) 1 d P A 1
H33 H -0.1185 -0.1658 0.7040 0.122 Uiso 0.494(9) 1 calc PR A 1
C31' C -0.0452(3) -0.0520(8) 0.7143(5) 0.062(3) Uani 0.506(9) 1 d P A 2
H31' H -0.0148 -0.0566 0.7525 0.074 Uiso 0.506(9) 1 calc PR A 2
C32' C -0.0552(5) -0.070(2) 0.6368(9) 0.059(3) Uani 0.506(9) 1 d P A 2
H32' H -0.0313 -0.0872 0.6131 0.071 Uiso 0.506(9) 1 calc PR A 2
C33' C -0.1239(3) -0.0331(9) 0.6543(5) 0.058(3) Uani 0.506(9) 1 d P A 2
H33' H -0.1582 -0.0220 0.6444 0.070 Uiso 0.506(9) 1 calc PR A 2
O1W O 0.1876(3) 0.2438(7) 0.4565(7) 0.305(7) Uani 1 1 d . . .
O2W O 0.1176(2) 0.4018(7) 0.1769(4) 0.207(4) Uani 1 1 d . . .

loop_
_atom_site_aniso_label
_atom_site_aniso_U_11
_atom_site_aniso_U_22
_atom_site_aniso_U_33
_atom_site_aniso_U_23
_atom_site_aniso_U_13
_atom_site_aniso_U_12
Co1 0.0227(3) 0.0359(3) 0.0323(3) -0.0006(2) 0.0125(2) -0.00117(19)
Co2 0.0414(4) 0.0353(4) 0.0344(4) 0.000 0.0180(3) 0.000
O1 0.0405(15) 0.0493(16) 0.0394(16) 0.0118(13) 0.0121(13) 0.0081(12)
O2 0.0421(16) 0.084(2) 0.0537(19) 0.0126(17) 0.0182(15) 0.0210(16)
O3 0.0463(16) 0.0541(18) 0.069(2) 0.0079(16) 0.0297(16) 0.0080(14)
O4 0.070(2) 0.080(2) 0.0457(17) 0.0210(16) 0.0306(15) 0.0466(18)
O5 0.0643(19) 0.0473(16) 0.0400(16) 0.0112(14) 0.0115(15) -0.0174(15)
O6 0.063(2) 0.076(2) 0.086(3) 0.0230(19) 0.0397(19) -0.0052(18)
N1 0.0248(15) 0.0454(19) 0.0394(18) -0.0080(14) 0.0159(14) -0.0058(13)
N2 0.0259(15) 0.0424(18) 0.0458(19) -0.0094(15) 0.0158(14) -0.0062(13)
N3 0.0321(17) 0.056(2) 0.051(2) -0.0233(17) 0.0208(16) -0.0126(15)
N4 0.0350(18) 0.054(2) 0.044(2) -0.0164(16) 0.0153(15) -0.0037(15)
N5 0.0297(15) 0.0421(17) 0.0286(16) -0.0040(13) 0.0123(13) -0.0112(13)
N6 0.0282(15) 0.0433(18) 0.0307(17) -0.0020(14) 0.0126(13) -0.0094(13)
N7 0.0432(19) 0.052(2) 0.041(2) -0.0141(16) 0.0241(17) -0.0103(15)
N8 0.22(3) 0.072(9) 0.092(12) -0.023(8) 0.112(15) -0.019(13)
N8' 0.066(8) 0.126(14) 0.030(5) -0.013(7) 0.020(5) 0.007(9)
C1 0.046(2) 0.046(2) 0.034(2) -0.0071(19) 0.0080(19) 0.0100(19)
C2 0.041(2) 0.037(2) 0.033(2) -0.0002(17) 0.0112(17) 0.0047(17)
C3 0.046(2) 0.035(2) 0.037(2) 0.0040(17) 0.0077(18) 0.0025(17)
C4 0.045(2) 0.037(2) 0.032(2) 0.0010(17) 0.0109(18) -0.0065(17)
C5 0.059(3) 0.039(2) 0.043(2) -0.0019(19) 0.018(2) -0.011(2)
C6 0.035(2) 0.044(2) 0.041(2) -0.0011(18) 0.0134(18) -0.0039(17)
C7 0.039(2) 0.033(2) 0.038(2) 0.0019(16) 0.0109(17) 0.0008(16)
C8 0.040(2) 0.038(2) 0.032(2) 0.0025(16) 0.0139(17) -0.0007(17)
C9 0.038(2) 0.043(2) 0.040(2) 0.0002(18) 0.0093(18) -0.0017(17)
C10 0.0282(19) 0.045(2) 0.076(3) -0.017(2) 0.024(2) -0.0002(17)
C11 0.039(2) 0.040(2) 0.077(3) -0.019(2) 0.023(2) -0.0066(18)
C12 0.0300(19) 0.040(2) 0.050(2) -0.0084(18) 0.0186(18) -0.0044(16)
C13 0.0274(18) 0.045(2) 0.042(2) -0.0049(18) 0.0154(16) -0.0075(16)
C14 0.0321(19) 0.043(2) 0.040(2) -0.0095(17) 0.0171(17) -0.0057(16)
C15 0.0305(18) 0.040(2) 0.0323(19) -0.0033(16) 0.0121(16) -0.0098(16)
C16 0.0229(17) 0.048(2) 0.042(2) -0.0075(18) 0.0138(16) -0.0108(16)
C17 0.036(2) 0.048(2) 0.041(2) -0.0107(18) 0.0210(18) -0.0078(17)
C18 0.035(2) 0.046(2) 0.052(2) -0.0151(19) 0.0190(19) -0.0132(17)
C19 0.038(2) 0.053(3) 0.050(2) -0.016(2) 0.0200(19) -0.0094(19)
C20 0.052(3) 0.080(3) 0.087(4) -0.035(3) 0.047(3) -0.015(2)
C21 0.059(3) 0.087(4) 0.096(4) -0.047(3) 0.056(3) -0.035(3)
C22 0.0286(18) 0.038(2) 0.0314(19) -0.0008(16) 0.0119(15) -0.0051(15)
C23 0.0304(19) 0.044(2) 0.035(2) -0.0024(17) 0.0172(17) -0.0073(16)
C24 0.040(2) 0.041(2) 0.034(2) -0.0063(17) 0.0204(17) -0.0027(17)
C25 0.037(2) 0.039(2) 0.036(2) -0.0093(17) 0.0136(17) -0.0113(16)
C26 0.0284(18) 0.040(2) 0.0284(19) -0.0009(16) 0.0107(15) -0.0082(15)
C27 0.0337(19) 0.042(2) 0.0265(19) -0.0032(16) 0.0139(16) -0.0060(16)
C28 0.044(2) 0.086(3) 0.030(2) -0.011(2) 0.0096(19) -0.029(2)
C29 0.033(2) 0.080(3) 0.041(2) -0.009(2) 0.0112(19) -0.025(2)
C30 0.0298(19) 0.049(2) 0.0280(19) -0.0010(17) 0.0109(16) -0.0075(16)
C31 0.054(5) 0.049(5) 0.038(5) 0.003(4) 0.015(4) -0.006(4)
C32 0.062(10) 0.073(10) 0.041(7) 0.003(7) 0.034(7) 0.014(9)
C33 0.189(15) 0.056(7) 0.105(11) -0.037(8) 0.114(11) -0.049(9)
C31' 0.033(5) 0.105(8) 0.051(6) -0.031(5) 0.018(4) -0.006(5)
C32' 0.050(8) 0.088(11) 0.053(8) -0.032(7) 0.034(7) -0.010(8)
C33' 0.043(5) 0.094(9) 0.040(5) -0.018(5) 0.016(4) 0.004(5)
O1W 0.140(6) 0.244(9) 0.497(17) -0.216(11) 0.040(8) 0.016(6)
O2W 0.108(4) 0.363(10) 0.175(6) -0.126(7) 0.080(4) -0.094(6)

loop_
_atom_type_symbol
_atom_type_description
_atom_type_scat_dispersion_real
_atom_type_scat_dispersion_imag
_atom_type_scat_source
C C 0.0033 0.0016 'International Tables Vol C Tables 4.2.6.8 and 6.1.1.4'
H H 0.0000 0.0000 'International Tables Vol C Tables 4.2.6.8 and 6.1.1.4'
N N 0.0061 0.0033 'International Tables Vol C Tables 4.2.6.8 and 6.1.1.4'
O O 0.0106 0.0060 'International Tables Vol C Tables 4.2.6.8 and 6.1.1.4'
Co Co 0.3494 0.9721 'International Tables Vol C Tables 4.2.6.8 and 6.1.1.4'

loop_
_geom_angle_atom_site_label_1
_geom_angle_atom_site_label_2
_geom_angle_atom_site_label_3
_geom_angle
_geom_angle_site_symmetry_1
_geom_angle_site_symmetry_3
O1 Co1 O5 123.76(12) . 4_557
O1 Co1 N6 101.23(12) . 3
O5 Co1 N6 118.48(13) 4_557 3
O1 Co1 N1 104.13(12) . .
O5 Co1 N1 102.72(13) 4_557 .
N6 Co1 N1 104.21(12) 3 .
O4 Co2 O4 178.13(18) . 2_657
O4 Co2 N4 93.04(13) . 3_545
O4 Co2 N4 88.21(12) 2_657 3_545
O4 Co2 N4 88.21(12) . 4_547
O4 Co2 N4 93.04(13) 2_657 4_547
N4 Co2 N4 96.1(2) 3_545 4_547
O4 Co2 O3 60.06(11) . .
O4 Co2 O3 118.49(13) 2_657 .
N4 Co2 O3 93.60(12) 3_545 .
N4 Co2 O3 147.26(12) 4_547 .
O4 Co2 O3 118.49(13) . 2_657
O4 Co2 O3 60.06(11) 2_657 2_657
N4 Co2 O3 147.26(12) 3_545 2_657
N4 Co2 O3 93.60(12) 4_547 2_657
O3 Co2 O3 94.88(16) . 2_657
O4 Co2 C1 148.42(14) . 2_657
O4 Co2 C1 30.22(12) 2_657 2_657
N4 Co2 C1 118.36(13) 3_545 2_657
N4 Co2 C1 91.38(13) 4_547 2_657
O3 Co2 C1 111.13(13) . 2_657
O3 Co2 C1 30.03(11) 2_657 2_657
C9 O1 Co1 108.6(2) . .
C1 O3 Co2 86.6(2) . .
C1 O4 Co2 92.9(3) . .
C5 O5 Co1 107.2(3) . 4_547
C12 N1 C10 105.3(3) . .
C12 N1 Co1 123.5(3) . .
C10 N1 Co1 129.3(2) . .
C12 N2 C11 106.7(3) . .
C12 N2 C13 125.0(3) . .
C11 N2 C13 128.3(3) . .
C19 N3 C21 106.1(3) . .
C19 N3 C17 125.2(3) . .
C21 N3 C17 128.5(3) . .
C19 N4 C20 104.7(3) . .
C19 N4 Co2 120.1(3) . 3_455
C20 N4 Co2 133.3(3) . 3_455
C30 N5 C28 107.1(3) . .
C30 N5 C26 126.5(3) . .
C28 N5 C26 126.4(3) . .
C30 N6 C29 104.9(3) . .
C30 N6 Co1 128.0(2) . 3_445
C29 N6 Co1 127.0(2) . 3_445
C33' N7 C33 58.1(8) . .
C33' N7 C31 72.0(6) . .
C33 N7 C31 105.1(7) . .
C33' N7 C31' 107.0(6) . .
C33 N7 C31' 79.8(8) . .
C31 N7 C31' 64.9(6) . .
C33' N7 C24 128.6(5) . .
C33 N7 C24 129.8(6) . .
C31 N7 C24 124.7(5) . .
C31' N7 C24 124.4(5) . .
C33 N8 C32 106.2(12) . .
C33' N8' C32' 105.7(10) . .
O3 C1 O4 119.7(4) . .
O3 C1 C2 122.2(4) . .
O4 C1 C2 118.1(4) . .
C8 C2 C3 119.0(3) . .
C8 C2 C1 121.2(3) . .
C3 C2 C1 119.8(3) . .
C4 C3 C2 120.9(3) . .
C4 C3 H3 119.5 . .
C2 C3 H3 119.5 . .
C3 C4 C6 118.9(3) . .
C3 C4 C5 119.6(4) . .
C6 C4 C5 121.3(4) . .
O6 C5 O5 122.8(4) . .
O6 C5 C4 120.4(4) . .
O5 C5 C4 116.6(4) . .
C7 C6 C4 120.9(3) . .
C7 C6 H6 119.6 . .
C4 C6 H6 119.6 . .
C6 C7 C8 119.3(3) . .
C6 C7 C9 120.9(3) . .
C8 C7 C9 119.8(3) . .
C2 C8 C7 121.0(3) . .
C2 C8 H8 119.5 . .
C7 C8 H8 119.5 . .
O2 C9 O1 122.5(4) . .
O2 C9 C7 121.0(4) . .
O1 C9 C7 116.5(3) . .
C11 C10 N1 110.0(3) . .
C11 C10 H10 125.0 . .
N1 C10 H10 125.0 . .
C10 C11 N2 106.2(3) . .
C10 C11 H11 126.9 . .
N2 C11 H11 126.9 . .
N1 C12 N2 111.7(3) . .
N1 C12 H12 124.1 . .
N2 C12 H12 124.1 . .
C14 C13 C18 121.3(3) . .
C14 C13 N2 121.2(3) . .
C18 C13 N2 117.5(3) . .
C13 C14 C15 119.8(3) . .
C13 C14 H14 120.1 . .
C15 C14 H14 120.1 . .
C16 C15 C14 119.0(3) . .
C16 C15 C22 120.0(3) . .
C14 C15 C22 121.0(3) . .
C17 C16 C15 120.2(3) . .
C17 C16 H16 119.9 . .
C15 C16 H16 119.9 . .
C18 C17 C16 120.9(3) . .
C18 C17 N3 118.4(3) . .
C16 C17 N3 120.7(3) . .
C17 C18 C13 118.7(3) . .
C17 C18 H18 120.7 . .
C13 C18 H18 120.7 . .
N4 C19 N3 112.4(4) . .
N4 C19 H19 123.8 . .
N3 C19 H19 123.8 . .
C21 C20 N4 110.7(4) . .
C21 C20 H20 124.7 . .
N4 C20 H20 124.7 . .
C20 C21 N3 106.2(4) . .
C20 C21 H21 126.9 . .
N3 C21 H21 126.9 . .
C23 C22 C27 118.2(3) . .
C23 C22 C15 121.2(3) . .
C27 C22 C15 120.4(3) . .
C24 C23 C22 120.3(3) . .
C24 C23 H23 119.8 . .
C22 C23 H23 119.8 . .
C23 C24 C25 121.6(3) . .
C23 C24 N7 118.6(3) . .
C25 C24 N7 119.6(3) . .
C26 C25 C24 117.7(3) . .
C26 C25 H25 121.1 . .
C24 C25 H25 121.1 . .
C27 C26 C25 121.4(3) . .
C27 C26 N5 119.0(3) . .
C25 C26 N5 119.6(3) . .
C26 C27 C22 120.7(3) . .
C26 C27 H27 119.7 . .
C22 C27 H27 119.7 . .
C29 C28 N5 106.0(4) . .
C29 C28 H28 127.0 . .
N5 C28 H28 127.0 . .
C28 C29 N6 110.3(3) . .
C28 C29 H29 124.9 . .
N6 C29 H29 124.9 . .
N6 C30 N5 111.8(3) . .
N6 C30 H30 124.1 . .
N5 C30 H30 124.1 . .
C32 C31 N7 109.9(9) . .
C32 C31 H31 125.0 . .
N7 C31 H31 125.0 . .
C31 C32 N8 107.9(11) . .
C31 C32 H32 126.1 . .
N8 C32 H32 126.1 . .
N7 C33 N8 110.7(11) . .
N7 C33 H33 124.7 . .
N8 C33 H33 124.7 . .
C32' C31' N7 102.4(8) . .
C32' C31' H31' 128.8 . .
N7 C31' H31' 128.8 . .
N8' C32' C31' 110.3(10) . .
N8' C32' H32' 124.9 . .
C31' C32' H32' 124.9 . .
N7 C33' N8' 114.6(10) . .
N7 C33' H33' 122.7 . .
N8' C33' H33' 122.7 . .

loop_
_geom_bond_atom_site_label_1
_geom_bond_atom_site_label_2
_geom_bond_distance
_geom_bond_site_symmetry_2
Co1 O1 1.956(2) .
Co1 O5 1.956(3) 4_557
Co1 N6 2.013(3) 3
Co1 N1 2.037(3) .
Co2 O4 2.083(3) .
Co2 O4 2.083(3) 2_657
Co2 N4 2.084(3) 3_545
Co2 N4 2.084(3) 4_547
Co2 O3 2.226(3) .
Co2 O3 2.226(3) 2_657
Co2 C1 2.485(4) 2_657
O1 C9 1.284(5) .
O2 C9 1.223(5) .
O3 C1 1.246(5) .
O4 C1 1.252(5) .
O5 C5 1.273(5) .
O5 Co1 1.956(3) 4_547
O6 C5 1.230(5) .
N1 C12 1.304(4) .
N1 C10 1.367(5) .
N2 C12 1.344(5) .
N2 C11 1.363(5) .
N2 C13 1.431(4) .
N3 C19 1.336(5) .
N3 C21 1.366(5) .
N3 C17 1.422(5) .
N4 C19 1.301(5) .
N4 C20 1.360(5) .
N4 Co2 2.084(3) 3_455
N5 C30 1.331(4) .
N5 C28 1.366(5) .
N5 C26 1.431(4) .
N6 C30 1.319(4) .
N6 C29 1.364(5) .
N6 Co1 2.013(3) 3_445
N7 C33' 1.271(9) .
N7 C33 1.310(11) .
N7 C31 1.387(9) .
N7 C31' 1.416(9) .
N7 C24 1.424(5) .
N8 C33 1.345(17) .
N8 C32 1.37(3) .
N8' C33' 1.299(15) .
N8' C32' 1.33(2) .
C1 C2 1.490(5) .
C2 C8 1.380(5) .
C2 C3 1.391(5) .
C3 C4 1.376(5) .
C3 H3 0.9300 .
C4 C6 1.395(5) .
C4 C5 1.496(5) .
C6 C7 1.376(5) .
C6 H6 0.9300 .
C7 C8 1.384(5) .
C7 C9 1.492(5) .
C8 H8 0.9300 .
C10 C11 1.344(5) .
C10 H10 0.9300 .
C11 H11 0.9300 .
C12 H12 0.9300 .
C13 C14 1.378(5) .
C13 C18 1.382(5) .
C14 C15 1.391(5) .
C14 H14 0.9300 .
C15 C16 1.391(5) .
C15 C22 1.489(5) .
C16 C17 1.382(5) .
C16 H16 0.9300 .
C17 C18 1.379(5) .
C18 H18 0.9300 .
C19 H19 0.9300 .
C20 C21 1.332(6) .
C20 H20 0.9300 .
C21 H21 0.9300 .
C22 C23 1.390(5) .
C22 C27 1.391(5) .
C23 C24 1.370(5) .
C23 H23 0.9300 .
C24 C25 1.389(5) .
C25 C26 1.380(5) .
C25 H25 0.9300 .
C26 C27 1.373(5) .
C27 H27 0.9300 .
C28 C29 1.346(6) .
C28 H28 0.9300 .
C29 H29 0.9300 .
C30 H30 0.9300 .
C31 C32 1.291(14) .
C31 H31 0.9300 .
C32 H32 0.9300 .
C33 H33 0.9300 .
C31' C32' 1.395(15) .
C31' H31' 0.9300 .
C32' H32' 0.9300 .
C33' H33' 0.9300 .

loop_
_geom_torsion_atom_site_label_1
_geom_torsion_atom_site_label_2
_geom_torsion_atom_site_label_3
_geom_torsion_atom_site_label_4
_geom_torsion
_geom_torsion_site_symmetry_1
O5 Co1 O1 C9 48.8(3) 4_557
N6 Co1 O1 C9 -175.3(3) 3
N1 Co1 O1 C9 -67.4(3) .
O4 Co2 O3 C1 -4.9(2) .
O4 Co2 O3 C1 176.4(2) 2_657
N4 Co2 O3 C1 86.5(3) 3_545
N4 Co2 O3 C1 -20.7(4) 4_547
O3 Co2 O3 C1 -125.1(3) 2_657
C1 Co2 O3 C1 -151.2(2) 2_657
O4 Co2 O4 C1 44.4(3) 2_657
N4 Co2 O4 C1 -87.5(3) 3_545
N4 Co2 O4 C1 176.4(3) 4_547
O3 Co2 O4 C1 4.9(2) .
O3 Co2 O4 C1 83.3(3) 2_657
C1 Co2 O4 C1 86.7(4) 2_657
O1 Co1 N1 C12 125.8(3) .
O5 Co1 N1 C12 -4.4(3) 4_557
N6 Co1 N1 C12 -128.5(3) 3
O1 Co1 N1 C10 -36.4(4) .
O5 Co1 N1 C10 -166.5(4) 4_557
N6 Co1 N1 C10 69.3(4) 3
Co2 O3 C1 O4 8.2(4) .
Co2 O3 C1 C2 -170.6(3) .
Co2 O4 C1 O3 -8.7(4) .
Co2 O4 C1 C2 170.1(3) .
O3 C1 C2 C8 7.0(6) .
O4 C1 C2 C8 -171.8(4) .
O3 C1 C2 C3 -175.6(4) .
O4 C1 C2 C3 5.7(6) .
C8 C2 C3 C4 -0.4(6) .
C1 C2 C3 C4 -177.9(3) .
C2 C3 C4 C6 -0.5(6) .
C2 C3 C4 C5 174.8(3) .
Co1 O5 C5 O6 23.0(5) 4_547
Co1 O5 C5 C4 -152.2(3) 4_547
C3 C4 C5 O6 -163.7(4) .
C6 C4 C5 O6 11.5(6) .
C3 C4 C5 O5 11.6(5) .
C6 C4 C5 O5 -173.2(4) .
C3 C4 C6 C7 1.2(6) .
C5 C4 C6 C7 -174.0(4) .
C4 C6 C7 C8 -0.9(6) .
C4 C6 C7 C9 177.3(3) .
C3 C2 C8 C7 0.7(6) .
C1 C2 C8 C7 178.2(3) .
C6 C7 C8 C2 -0.1(6) .
C9 C7 C8 C2 -178.3(3) .
Co1 O1 C9 O2 -6.3(5) .
Co1 O1 C9 C7 174.4(3) .
C6 C7 C9 O2 12.1(6) .
C8 C7 C9 O2 -169.8(4) .
C6 C7 C9 O1 -168.6(4) .
C8 C7 C9 O1 9.5(5) .
C12 N1 C10 C11 -0.8(5) .
Co1 N1 C10 C11 163.8(3) .
N1 C10 C11 N2 0.5(5) .
C12 N2 C11 C10 -0.1(5) .
C13 N2 C11 C10 -178.5(4) .
C10 N1 C12 N2 0.8(5) .
Co1 N1 C12 N2 -165.0(3) .
C11 N2 C12 N1 -0.5(5) .
C13 N2 C12 N1 178.1(3) .
C12 N2 C13 C14 149.5(4) .
C11 N2 C13 C14 -32.3(6) .
C12 N2 C13 C18 -32.7(6) .
C11 N2 C13 C18 145.5(4) .
C18 C13 C14 C15 2.7(6) .
N2 C13 C14 C15 -179.6(3) .
C13 C14 C15 C16 1.6(6) .
C13 C14 C15 C22 179.9(3) .
C14 C15 C16 C17 -3.6(6) .
C22 C15 C16 C17 178.1(4) .
C15 C16 C17 C18 1.4(6) .
C15 C16 C17 N3 -176.2(4) .
C19 N3 C17 C18 16.5(6) .
C21 N3 C17 C18 -156.5(5) .
C19 N3 C17 C16 -165.8(4) .
C21 N3 C17 C16 21.2(7) .
C16 C17 C18 C13 2.9(6) .
N3 C17 C18 C13 -179.5(4) .
C14 C13 C18 C17 -4.9(6) .
N2 C13 C18 C17 177.2(4) .
C20 N4 C19 N3 -0.7(5) .
Co2 N4 C19 N3 165.8(3) 3_455
C21 N3 C19 N4 0.8(5) .
C17 N3 C19 N4 -173.5(4) .
C19 N4 C20 C21 0.3(6) .
Co2 N4 C20 C21 -163.5(4) 3_455
N4 C20 C21 N3 0.2(7) .
C19 N3 C21 C20 -0.6(6) .
C17 N3 C21 C20 173.4(5) .
C16 C15 C22 C23 157.0(4) .
C14 C15 C22 C23 -21.3(6) .
C16 C15 C22 C27 -18.3(5) .
C14 C15 C22 C27 163.5(4) .
C27 C22 C23 C24 -1.2(6) .
C15 C22 C23 C24 -176.5(3) .
C22 C23 C24 C25 1.0(6) .
C22 C23 C24 N7 176.3(3) .
C33' N7 C24 C23 -135.5(8) .
C33 N7 C24 C23 146.9(12) .
C31 N7 C24 C23 -41.3(7) .
C31' N7 C24 C23 40.0(7) .
C33' N7 C24 C25 40.0(9) .
C33 N7 C24 C25 -37.7(13) .
C31 N7 C24 C25 134.1(6) .
C31' N7 C24 C25 -144.6(6) .
C23 C24 C25 C26 -0.7(6) .
N7 C24 C25 C26 -176.0(3) .
C24 C25 C26 C27 0.7(6) .
C24 C25 C26 N5 177.9(3) .
C30 N5 C26 C27 -29.6(6) .
C28 N5 C26 C27 148.6(4) .
C30 N5 C26 C25 153.1(4) .
C28 N5 C26 C25 -28.7(6) .
C25 C26 C27 C22 -1.0(6) .
N5 C26 C27 C22 -178.2(3) .
C23 C22 C27 C26 1.2(5) .
C15 C22 C27 C26 176.5(3) .
C30 N5 C28 C29 -0.8(5) .
C26 N5 C28 C29 -179.3(4) .
N5 C28 C29 N6 0.3(5) .
C30 N6 C29 C28 0.3(5) .
Co1 N6 C29 C28 -176.1(3) 3_445
C29 N6 C30 N5 -0.9(5) .
Co1 N6 C30 N5 175.5(2) 3_445
C28 N5 C30 N6 1.1(5) .
C26 N5 C30 N6 179.5(3) .
C33' N7 C31 C32 -52.9(13) .
C33 N7 C31 C32 -4.4(16) .
C31' N7 C31 C32 66.5(13) .
C24 N7 C31 C32 -177.9(12) .
N7 C31 C32 N8 2(3) .
C33 N8 C32 C31 1(4) .
C33' N7 C33 N8 62(2) .
C31 N7 C33 N8 5(2) .
C31' N7 C33 N8 -55(2) .
C24 N7 C33 N8 178.2(18) .
C32 N8 C33 N7 -4(4) .
C33' N7 C31' C32' 2.9(15) .
C33 N7 C31' C32' 54.9(14) .
C31 N7 C31' C32' -57.1(13) .
C24 N7 C31' C32' -173.4(12) .
C33' N8' C32' C31' 1(4) .
N7 C31' C32' N8' -2(3) .
C33 N7 C33' N8' -68.7(16) .
C31 N7 C33' N8' 52.8(15) .
C31' N7 C33' N8' -2.8(17) .
C24 N7 C33' N8' 173.3(14) .
C32' N8' C33' N7 1(3) .
